data_1010841
_chemical_name_systematic 'Radium fluoride'
_chemical_formula_structural 'Ra F2'
_chemical_formula_sum 'F2 Ra'
_publ_section_title 'Die Kristallstruktur von Radiumfluorid.'

loop_
_publ_author_name
'Schulze, G E R'

_journal_name_full
;
Zeitschrift fuer Physikalische Chemie, Abteilung B: Chemie der
Elementarprozesse, Aufbau der Materie
;
_journal_coden_ASTM ZPCBAL
_journal_volume 32
_journal_year 1936
_journal_page_first 430
_journal_page_last 432
_cell_length_a 6.368(3)
_cell_length_b 6.368(3)
_cell_length_c 6.368(3)
_cell_angle_alpha 90
_cell_angle_beta 90
_cell_angle_gamma 90
_cell_volume 258.2
_cell_formula_units_Z 4

loop_
_atom_site_label
_atom_site_fract_x
_atom_site_fract_y
_atom_site_fract_z
? ? ? ?

_cod_database_code 1010841
